data_7205721
loop_
_publ_author_name
'Lee, Chin-Fen'
'Hsu, Shu-Chun'
'Chan, Kai-Chao'
'Nurnabi, Mohammad'
'Lee, Chung-Chou'
'Wu, Jing-Yun'
'Lai, Long-Li'
'Lu, Kuang-Lieh'

_publ_section_title
;
 Self-adaptation of a conformationally flexible yet restricted
 &#x201C;piperazine-pyrazine&#x201D; building block toward the design
 of coordination polymers
;
_journal_issue 8
_journal_name_full CrystEngComm
_journal_page_first 2960
_journal_paper_doi 10.1039/c0ce00703j
_journal_volume 13
_journal_year 2011
_chemical_formula_sum 'C22 H16 Cd2 N6 O8'
_chemical_formula_weight 717.21
_chemical_name_systematic
;
?
;
_space_group_IT_number 2
_symmetry_cell_setting triclinic
_symmetry_space_group_name_Hall '-P 1'
_symmetry_space_group_name_H-M 'P -1'
_atom_sites_solution_hydrogens geom
_atom_sites_solution_primary direct
_atom_sites_solution_secondary difmap
_audit_creation_method SHELXL-97
_cell_angle_alpha 82.62(3)
_cell_angle_beta 67.51(3)
_cell_angle_gamma 84.25(3)
_cell_formula_units_Z 1
_cell_length_a 7.4983(15)
_cell_length_b 8.6759(17)
_cell_length_c 9.793(2)
_cell_measurement_temperature 293(2)
_cell_volume 582.8(2)
_computing_cell_refinement 'Bruker SAINT'
_computing_data_collection 'Bruker SMART'
_computing_data_reduction 'Bruker SAINT'
_computing_structure_refinement 'SHELXL-97 (Sheldrick, 1997)'
_computing_structure_solution 'SHELXS-97 (Sheldrick, 1990)'
_diffrn_ambient_temperature 293(2)
_diffrn_measured_fraction_theta_full 0.986
_diffrn_measured_fraction_theta_max 0.986
_diffrn_measurement_device_type 'CCD area detector'
_diffrn_measurement_method 'phi and omega scans'
_diffrn_radiation_monochromator graphite
_diffrn_radiation_source 'fine-focus sealed tube'
_diffrn_radiation_type MoK\a
_diffrn_radiation_wavelength 0.71073
_diffrn_reflns_av_R_equivalents 0.0486
_diffrn_reflns_av_sigmaI/netI 0.0617
_diffrn_reflns_limit_h_max 9
_diffrn_reflns_limit_h_min -9
_diffrn_reflns_limit_k_max 11
_diffrn_reflns_limit_k_min -11
_diffrn_reflns_limit_l_max 12
_diffrn_reflns_limit_l_min -12
_diffrn_reflns_number 9883
_diffrn_reflns_theta_full 27.64
_diffrn_reflns_theta_max 27.64
_diffrn_reflns_theta_min 2.26
_exptl_absorpt_coefficient_mu 1.887
_exptl_absorpt_correction_type none
_exptl_crystal_colour colorless
_exptl_crystal_density_diffrn 2.043
_exptl_crystal_density_method 'not measured'
_exptl_crystal_description prism
_exptl_crystal_F_000 350
_exptl_crystal_size_max 0.10
_exptl_crystal_size_mid 0.10
_exptl_crystal_size_min 0.06
_refine_diff_density_max 0.527
_refine_diff_density_min -0.782
_refine_diff_density_rms 0.122
_refine_ls_extinction_method none
_refine_ls_goodness_of_fit_ref 1.005
_refine_ls_hydrogen_treatment constr
_refine_ls_matrix_type full
_refine_ls_number_parameters 172
_refine_ls_number_reflns 2690
_refine_ls_number_restraints 0
_refine_ls_restrained_S_all 1.005
_refine_ls_R_factor_all 0.0516
_refine_ls_R_factor_gt 0.0347
_refine_ls_shift/su_max 0.001
_refine_ls_shift/su_mean 0.000
_refine_ls_structure_factor_coef Fsqd
_refine_ls_weighting_details 'calc w=1/[\s^2^(Fo^2^)+(0.0347P)^2^+0.0000P] where P=(Fo^2^+2Fc^2^)/3'
_refine_ls_weighting_scheme calc
_refine_ls_wR_factor_gt 0.0713
_refine_ls_wR_factor_ref 0.0748
_reflns_number_gt 2089
_reflns_number_total 2690
_reflns_threshold_expression >2sigma(I)
_cod_data_source_file c0ce00703j.txt
_cod_data_source_block i8239
_cod_depositor_comments
;
The following automatic conversions were performed:
'_symmetry_cell_setting' value 'Triclinic' changed to 'triclinic'
according to '/home/saulius/struct/CIF-dictionaries/cif_core.dic'
dictionary named 'cif_core.dic' version 2.4.1 from 2010-06-29.

Automatic conversion script
Id: cif_fix_enum 1555 2011-01-17 13:19:09Z saulius 
;
_cod_original_cell_volume 582.9(2)
_cod_original_sg_symbol_H-M P-1
_cod_database_code 7205721

loop_
_symmetry_equiv_pos_as_xyz
'x, y, z'
'-x, -y, -z'

loop_
_atom_site_label
_atom_site_type_symbol
_atom_site_fract_x
_atom_site_fract_y
_atom_site_fract_z
_atom_site_U_iso_or_equiv
_atom_site_adp_type
_atom_site_occupancy
_atom_site_symmetry_multiplicity
_atom_site_calc_flag
_atom_site_refinement_flags
_atom_site_disorder_assembly
_atom_site_disorder_group
Cd1 Cd 0.24410(4) 0.58476(3) 1.03244(3) 0.02652(11) Uani 1 1 d . . .
O1 O 0.3528(4) 0.6826(3) 1.1980(3) 0.0343(7) Uani 1 1 d . . .
O2 O 0.4380(4) 0.4363(3) 1.1580(3) 0.0300(6) Uani 1 1 d . . .
O3 O 0.9940(4) 0.5214(4) 1.2365(3) 0.0381(7) Uani 1 1 d . . .
O4 O 0.8086(4) 0.5842(3) 1.1040(3) 0.0292(6) Uani 1 1 d . . .
N1 N 0.0277(8) 0.9970(5) 0.6333(5) 0.0756(16) Uani 1 1 d . . .
N2 N 0.2409(7) 1.0853(5) 0.7207(5) 0.0613(12) Uani 1 1 d . . .
N3 N 0.2088(5) 0.8180(4) 0.9114(4) 0.0387(9) Uani 1 1 d . . .
C1 C -0.0990(8) 0.8901(6) 0.6205(6) 0.0567(14) Uani 1 1 d . . .
H1A H -0.2309 0.9341 0.6567 0.068 Uiso 1 1 calc R . .
H1B H -0.0937 0.7934 0.6810 0.068 Uiso 1 1 calc R . .
C2 C -0.0418(11) 0.8593(6) 0.4661(6) 0.082(2) Uani 1 1 d . . .
H2A H -0.1358 0.7954 0.4581 0.098 Uiso 1 1 calc R . .
H2B H 0.0823 0.8013 0.4351 0.098 Uiso 1 1 calc R . .
C3 C 0.1243(7) 0.9760(5) 0.7252(5) 0.0436(11) Uani 1 1 d . . .
C4 C 0.3390(8) 1.0599(6) 0.8085(7) 0.0687(17) Uani 1 1 d . . .
H4 H 0.4192 1.1359 0.8065 0.082 Uiso 1 1 calc R . .
C5 C 0.3288(8) 0.9278(5) 0.9018(6) 0.0584(14) Uani 1 1 d . . .
H5 H 0.4046 0.9135 0.9591 0.070 Uiso 1 1 calc R . .
C6 C 0.1054(7) 0.8432(5) 0.8285(5) 0.0390(10) Uani 1 1 d . . .
H6 H 0.0164 0.7713 0.8379 0.047 Uiso 1 1 calc R . .
C7 C 0.4706(5) 0.5272(4) 1.3663(4) 0.0233(8) Uani 1 1 d . . .
C8 C 0.6582(5) 0.5198(4) 1.3654(4) 0.0237(8) Uani 1 1 d . . .
C9 C 0.6839(5) 0.4915(4) 1.5001(4) 0.0272(9) Uani 1 1 d . . .
H9 H 0.8085 0.4851 1.5000 0.033 Uiso 1 1 calc R . .
C10 C 0.4229(5) 0.5538(5) 1.2285(4) 0.0261(9) Uani 1 1 d . . .
C11 C 0.8317(5) 0.5443(4) 1.2251(4) 0.0265(9) Uani 1 1 d . . .

loop_
_atom_site_aniso_label
_atom_site_aniso_U_11
_atom_site_aniso_U_22
_atom_site_aniso_U_33
_atom_site_aniso_U_23
_atom_site_aniso_U_13
_atom_site_aniso_U_12
Cd1 0.02311(16) 0.03970(18) 0.01936(16) 0.00050(11) -0.01031(12) -0.00827(12)
O1 0.0373(17) 0.0431(17) 0.0297(15) 0.0002(13) -0.0209(13) -0.0057(14)
O2 0.0241(15) 0.0475(17) 0.0206(14) -0.0045(12) -0.0090(12) -0.0084(12)
O3 0.0220(15) 0.067(2) 0.0255(15) 0.0007(14) -0.0092(12) -0.0095(14)
O4 0.0279(15) 0.0440(16) 0.0170(14) -0.0002(11) -0.0082(12) -0.0126(12)
N1 0.150(5) 0.040(2) 0.073(3) 0.020(2) -0.083(3) -0.034(3)
N2 0.090(4) 0.038(2) 0.067(3) 0.010(2) -0.041(3) -0.027(2)
N3 0.043(2) 0.035(2) 0.045(2) 0.0050(16) -0.0246(19) -0.0077(17)
C1 0.064(4) 0.053(3) 0.062(4) 0.020(3) -0.038(3) -0.020(3)
C2 0.170(7) 0.038(3) 0.073(4) 0.019(3) -0.086(4) -0.035(4)
C3 0.066(3) 0.036(2) 0.036(3) 0.002(2) -0.027(2) -0.008(2)
C4 0.086(4) 0.045(3) 0.099(5) 0.015(3) -0.061(4) -0.031(3)
C5 0.076(4) 0.043(3) 0.082(4) 0.006(3) -0.058(3) -0.020(3)
C6 0.048(3) 0.037(2) 0.037(3) 0.0046(19) -0.022(2) -0.012(2)
C7 0.0218(19) 0.033(2) 0.0169(18) 0.0010(15) -0.0093(16) -0.0080(16)
C8 0.0183(19) 0.037(2) 0.0166(18) -0.0030(15) -0.0060(15) -0.0056(16)
C9 0.0193(19) 0.040(2) 0.025(2) -0.0025(17) -0.0102(16) -0.0062(17)
C10 0.0177(19) 0.043(2) 0.0168(19) 0.0031(17) -0.0050(16) -0.0108(17)
C11 0.024(2) 0.035(2) 0.023(2) -0.0066(16) -0.0084(17) -0.0098(17)

loop_
_atom_type_symbol
_atom_type_description
_atom_type_scat_dispersion_real
_atom_type_scat_dispersion_imag
_atom_type_scat_source
C C 0.0033 0.0016 'International Tables Vol C Tables 4.2.6.8 and 6.1.1.4'
H H 0.0000 0.0000 'International Tables Vol C Tables 4.2.6.8 and 6.1.1.4'
N N 0.0061 0.0033 'International Tables Vol C Tables 4.2.6.8 and 6.1.1.4'
O O 0.0106 0.0060 'International Tables Vol C Tables 4.2.6.8 and 6.1.1.4'
Cd Cd -0.8075 1.2024 'International Tables Vol C Tables 4.2.6.8 and 6.1.1.4'

loop_
_geom_angle_atom_site_label_1
_geom_angle_atom_site_label_2
_geom_angle_atom_site_label_3
_geom_angle
_geom_angle_site_symmetry_1
_geom_angle_site_symmetry_3
_geom_angle_publ_flag
O3 Cd1 N3 114.95(12) 1_455 . ?
O3 Cd1 O4 95.20(10) 1_455 2_667 ?
N3 Cd1 O4 102.77(11) . 2_667 ?
O3 Cd1 O1 83.32(10) 1_455 . ?
N3 Cd1 O1 95.62(11) . . ?
O4 Cd1 O1 160.26(10) 2_667 . ?
O3 Cd1 O2 158.70(10) 1_455 2_667 ?
N3 Cd1 O2 86.32(12) . 2_667 ?
O4 Cd1 O2 80.25(9) 2_667 2_667 ?
O1 Cd1 O2 93.97(9) . 2_667 ?
O3 Cd1 O2 85.57(10) 1_455 . ?
N3 Cd1 O2 143.42(11) . . ?
O4 Cd1 O2 105.15(10) 2_667 . ?
O1 Cd1 O2 55.12(9) . . ?
O2 Cd1 O2 75.73(10) 2_667 . ?
C10 O1 Cd1 92.7(2) . . ?
C10 O2 Cd1 110.0(2) . 2_667 ?
C10 O2 Cd1 88.4(2) . . ?
Cd1 O2 Cd1 104.27(10) 2_667 . ?
C11 O3 Cd1 115.4(2) . 1_655 ?
C11 O4 Cd1 123.8(2) . 2_667 ?
C3 N1 C1 126.4(4) . . ?
C3 N1 C2 120.7(4) . 2_576 ?
C1 N1 C2 112.8(4) . 2_576 ?
C4 N2 C3 118.0(4) . . ?
C6 N3 C5 117.8(4) . . ?
C6 N3 Cd1 123.7(3) . . ?
C5 N3 Cd1 117.3(3) . . ?
N1 C1 C2 110.3(5) . . ?
C1 C2 N1 112.1(5) . 2_576 ?
N2 C3 N1 119.1(4) . . ?
N2 C3 C6 118.6(4) . . ?
N1 C3 C6 122.3(4) . . ?
N2 C4 C5 123.2(5) . . ?
N3 C5 C4 120.0(4) . . ?
N3 C6 C3 122.2(4) . . ?
C9 C7 C8 119.5(3) 2_668 . ?
C9 C7 C10 116.4(3) 2_668 . ?
C8 C7 C10 124.2(3) . . ?
C9 C8 C7 118.8(3) . . ?
C9 C8 C11 118.9(3) . . ?
C7 C8 C11 122.3(3) . . ?
C7 C9 C8 121.7(3) 2_668 . ?
O1 C10 O2 123.0(3) . . ?
O1 C10 C7 119.1(3) . . ?
O2 C10 C7 117.5(3) . . ?
O3 C11 O4 124.0(3) . . ?
O3 C11 C8 116.6(3) . . ?
O4 C11 C8 119.4(3) . . ?

loop_
_geom_bond_atom_site_label_1
_geom_bond_atom_site_label_2
_geom_bond_distance
_geom_bond_site_symmetry_2
_geom_bond_publ_flag
Cd1 O3 2.207(3) 1_455 ?
Cd1 N3 2.255(3) . ?
Cd1 O4 2.261(3) 2_667 ?
Cd1 O1 2.349(3) . ?
Cd1 O2 2.407(3) 2_667 ?
Cd1 O2 2.423(3) . ?
O1 C10 1.238(5) . ?
O2 C10 1.275(4) . ?
O2 Cd1 2.407(3) 2_667 ?
O3 C11 1.258(4) . ?
O3 Cd1 2.207(3) 1_655 ?
O4 C11 1.263(4) . ?
O4 Cd1 2.261(3) 2_667 ?
N1 C3 1.341(6) . ?
N1 C1 1.441(6) . ?
N1 C2 1.466(6) 2_576 ?
N2 C4 1.315(7) . ?
N2 C3 1.338(6) . ?
N3 C6 1.307(5) . ?
N3 C5 1.346(6) . ?
C1 C2 1.459(7) . ?
C2 N1 1.466(6) 2_576 ?
C3 C6 1.412(6) . ?
C4 C5 1.360(7) . ?
C7 C9 1.380(5) 2_668 ?
C7 C8 1.398(5) . ?
C7 C10 1.508(5) . ?
C8 C9 1.393(5) . ?
C8 C11 1.496(5) . ?
C9 C7 1.380(5) 2_668 ?
